data_7118579
loop_
_publ_author_name
'd'Agostino, Simone'
'Spinelli, Floriana'
'Boanini, Elisa'
'Braga, Dario'
'Grepioni, Fabrizia'

_publ_section_title
;
 Single crystal to single crystal [2+2] photoreactions in chloride and
 sulphate salts of 4-amino-cinnamic acid via solid-solution formation: a
 structural and kinetic study.
;
_journal_issue 9
_journal_name_full 'Chemical communications (Cambridge, England)'
_journal_page_first 1899
_journal_page_last 1902
_journal_paper_doi 10.1039/c5cc09412g
_journal_volume 52
_journal_year 2016
_chemical_formula_sum 'C18 H22 N2 O9 S'
_chemical_formula_weight 442.44
_chemical_name_systematic
;
 ?
;
_space_group_IT_number 2
_symmetry_cell_setting triclinic
_symmetry_space_group_name_Hall '-P 1'
_symmetry_space_group_name_H-M 'P -1'
_atom_sites_solution_hydrogens geom
_atom_sites_solution_primary direct
_atom_sites_solution_secondary difmap
_audit_creation_method SHELXL-97
_audit_update_record
;
2015-11-12 deposited with the CCDC.
2015-12-08 downloaded from the CCDC.
;
_cell_angle_alpha 106.348(10)
_cell_angle_beta 95.271(9)
_cell_angle_gamma 101.923(10)
_cell_formula_units_Z 2
_cell_length_a 7.0956(7)
_cell_length_b 10.6597(13)
_cell_length_c 13.9430(15)
_cell_measurement_reflns_used 1928
_cell_measurement_temperature 298
_cell_measurement_theta_max 28.7490
_cell_measurement_theta_min 3.0860
_cell_volume 977.4(2)
_computing_cell_refinement
;
CrysAlisPro, Agilent Technologies,
Version 1.171.37.33 (release 27-03-2014 CrysAlis171 .NET)
(compiled Mar 27 2014,17:12:48)
;
_computing_data_collection
;
CrysAlisPro, Agilent Technologies,
Version 1.171.37.33 (release 27-03-2014 CrysAlis171 .NET)
(compiled Mar 27 2014,17:12:48)
;
_computing_data_reduction
;
CrysAlisPro, Agilent Technologies,
Version 1.171.37.33 (release 27-03-2014 CrysAlis171 .NET)
(compiled Mar 27 2014,17:12:48)
;
_computing_structure_refinement 'SHELXL-97 (Sheldrick, 2008)'
_computing_structure_solution 'SHELXS-97 (Sheldrick, 2005)'
_diffrn_ambient_temperature 298
_diffrn_detector 'CCD plate'
_diffrn_detector_area_resol_mean 16.1340
_diffrn_detector_type Sapphire3
_diffrn_measured_fraction_theta_full 0.999
_diffrn_measured_fraction_theta_max 0.847
_diffrn_measurement_details
;
  1 omega  -87.00    6.00   1.0000   50.0000
omega____ theta____ kappa____ phi______ frames
    -      -16.5159  -38.0000 -150.0000 93

  2 omega  -18.00   14.00   1.0000   50.0000
omega____ theta____ kappa____ phi______ frames
    -      -16.5159  -99.0000    0.0000 32

  3 omega  -32.00   51.00   1.0000   50.0000
omega____ theta____ kappa____ phi______ frames
    -      -16.5159   57.0000    0.0000 83

  4 omega  -10.00   86.00   1.0000   50.0000
omega____ theta____ kappa____ phi______ frames
    -       17.6096   77.0000  120.0000 96

  5 omega    6.00   83.00   1.0000   50.0000
omega____ theta____ kappa____ phi______ frames
    -       17.6096   57.0000 -120.0000 77

;
_diffrn_measurement_device 'four-circle diffractometer'
_diffrn_measurement_device_type 'Xcalibur, Sapphire3'
_diffrn_radiation_monochromator graphite
_diffrn_radiation_probe x-ray
_diffrn_radiation_type 'Mo K\a'
_diffrn_radiation_wavelength 0.71073
_diffrn_reflns_av_R_equivalents 0.0465
_diffrn_reflns_av_sigmaI/netI 0.0668
_diffrn_reflns_limit_h_max 8
_diffrn_reflns_limit_h_min -9
_diffrn_reflns_limit_k_max 14
_diffrn_reflns_limit_k_min -14
_diffrn_reflns_limit_l_max 11
_diffrn_reflns_limit_l_min -19
_diffrn_reflns_number 7914
_diffrn_reflns_theta_full 25.00
_diffrn_reflns_theta_max 29.11
_diffrn_reflns_theta_min 2.97
_exptl_absorpt_coefficient_mu 0.222
_exptl_absorpt_correction_T_max 1.00000
_exptl_absorpt_correction_T_min 0.61192
_exptl_absorpt_correction_type multi-scan
_exptl_absorpt_process_details
;
CrysAlisPro, Agilent Technologies,
Version 1.171.37.33 (release 27-03-2014 CrysAlis171 .NET)
(compiled Mar 27 2014,17:12:48)
Empirical absorption correction using spherical harmonics,
 implemented in SCALE3 ABSPACK scaling algorithm.
;
_exptl_crystal_colour yellow
_exptl_crystal_density_diffrn 1.503
_exptl_crystal_density_method 'not measured'
_exptl_crystal_description prism
_exptl_crystal_F_000 464
_exptl_crystal_size_max 0.1
_exptl_crystal_size_mid 0.05
_exptl_crystal_size_min 0.04
_refine_diff_density_max 0.991
_refine_diff_density_min -0.280
_refine_diff_density_rms 0.097
_refine_ls_extinction_method none
_refine_ls_goodness_of_fit_ref 1.176
_refine_ls_hydrogen_treatment mixed
_refine_ls_matrix_type full
_refine_ls_number_parameters 292
_refine_ls_number_reflns 4462
_refine_ls_number_restraints 0
_refine_ls_restrained_S_all 1.176
_refine_ls_R_factor_all 0.1349
_refine_ls_R_factor_gt 0.1076
_refine_ls_shift/su_max 0.170
_refine_ls_shift/su_mean 0.023
_refine_ls_structure_factor_coef Fsqd
_refine_ls_weighting_details 'calc w=1/[\s^2^(Fo^2^)+(0.1122P)^2^+1.2026P] where P=(Fo^2^+2Fc^2^)/3'
_refine_ls_weighting_scheme calc
_refine_ls_wR_factor_gt 0.2511
_refine_ls_wR_factor_ref 0.2698
_reflns_number_gt 3499
_reflns_number_total 4462
_reflns_threshold_expression >2\s(I)
_cod_data_source_file c5cc09412g2.cif
_cod_data_source_block 1H2SO4-H2O_2_0
_cod_original_cell_volume 977.41(19)
_cod_original_sg_symbol_H-M P-1
_cod_database_code 7118579

loop_
_symmetry_equiv_pos_as_xyz
'x, y, z'
'-x, -y, -z'

loop_
_atom_site_label
_atom_site_type_symbol
_atom_site_fract_x
_atom_site_fract_y
_atom_site_fract_z
_atom_site_U_iso_or_equiv
_atom_site_adp_type
_atom_site_occupancy
_atom_site_symmetry_multiplicity
_atom_site_calc_flag
_atom_site_refinement_flags
C1 C 0.7468(7) 0.0300(4) 0.3528(3) 0.0365(10) Uani 1 1 d .
C2 C 0.8637(7) 0.0634(5) 0.2882(3) 0.0477(12) Uani 1 1 d .
H2 H 0.9917 0.1136 0.3123 0.057 Uiso 1 1 calc R
C3 C 0.7906(7) 0.0220(5) 0.1848(3) 0.0490(13) Uani 1 1 d .
H3 H 0.8701 0.0442 0.1396 0.059 Uiso 1 1 calc R
C4 C 0.5990(7) -0.0525(5) 0.1496(3) 0.0413(11) Uani 1 1 d .
C5 C 0.4916(7) -0.0923(5) 0.2172(4) 0.0504(13) Uani 1 1 d .
H5 H 0.3673 -0.1488 0.1936 0.060 Uiso 1 1 calc R
C6 C 0.5623(7) -0.0512(5) 0.3188(4) 0.0493(12) Uani 1 1 d .
H6 H 0.4864 -0.0780 0.3638 0.059 Uiso 1 1 calc R
C7 C 0.4961(7) -0.0729(5) 0.0443(3) 0.0481(12) Uani 1 1 d .
H7 H 0.4060 -0.1624 0.0177 0.058 Uiso 1 1 calc R
C8 C 0.3850(7) 0.0424(5) 0.0366(3) 0.0483(12) Uani 1 1 d .
H8 H 0.2459 0.0047 0.0094 0.058 Uiso 1 1 calc R
C9 C 0.4186(7) 0.1571(5) 0.1363(4) 0.0463(12) Uani 1 1 d .
C10 C 0.9490(8) 0.6405(5) 0.8271(4) 0.0562(14) Uani 1 1 d .
H10 H 1.0386 0.6961 0.8030 0.067 Uiso 1 1 calc R
C11 C 0.8087(7) 0.5342(5) 0.7605(3) 0.0395(10) Uani 1 1 d .
C12 C 0.6795(7) 0.4509(5) 0.7955(4) 0.0471(12) Uani 1 1 d .
H12 H 0.5863 0.3788 0.7504 0.057 Uiso 1 1 calc R
C13 C 0.6885(7) 0.4746(5) 0.8989(4) 0.0486(12) Uani 1 1 d .
H13 H 0.6010 0.4173 0.9227 0.058 Uiso 1 1 calc R
C14 C 0.8249(7) 0.5820(5) 0.9677(4) 0.0430(11) Uani 1 1 d .
C15 C 0.9546(8) 0.6629(6) 0.9297(4) 0.0588(15) Uani 1 1 d .
H15 H 1.0487 0.7348 0.9745 0.071 Uiso 1 1 calc R
C16 C 0.8257(7) 0.6029(5) 1.0759(4) 0.0483(12) Uani 1 1 d .
H16 H 0.7398 0.5374 1.0934 0.058 Uiso 1 1 calc R
C17 C 0.9349(8) 0.7047(6) 1.1520(4) 0.0538(13) Uani 1 1 d .
H17 H 1.0186 0.7731 1.1365 0.065 Uiso 1 1 calc R
C18 C 0.9322(8) 0.7162(6) 1.2593(4) 0.0515(13) Uani 1 1 d .
N1 N 0.8157(6) 0.0847(4) 0.4624(3) 0.0424(9) Uani 1 1 d .
H1A H 0.9431 0.1225 0.4738 0.064 Uiso 1 1 calc R
H1B H 0.7933 0.0184 0.4901 0.064 Uiso 1 1 calc R
H1C H 0.7524 0.1464 0.4898 0.064 Uiso 1 1 calc R
N2 N 0.7966(8) 0.5148(5) 0.6518(3) 0.0444(10) Uani 1 1 d .
O1 O 0.5545(6) 0.2529(4) 0.1611(3) 0.0712(12) Uani 1 1 d .
O2 O 0.2896(6) 0.1282(5) 0.1940(3) 0.0563(10) Uani 1 1 d .
O1W O 1.1720(7) 0.6040(6) 0.6144(6) 0.0945(17) Uani 1 1 d G
H1WA H 1.2133 0.6846 0.6140 0.142 Uiso 1 1 d G
H1WB H 1.2461 0.5562 0.5867 0.142 Uiso 1 1 d G
O3 O 1.0546(7) 0.7906(5) 1.3272(3) 0.0860(15) Uani 1 1 d .
O4 O 0.7804(6) 0.6334(5) 1.2736(3) 0.0779(14) Uani 1 1 d .
H4 H 0.7754 0.6512 1.3343 0.117 Uiso 1 1 calc R
O5 O 0.5646(5) 0.2595(4) 0.5259(3) 0.0520(9) Uani 1 1 d .
O6 O 0.2350(5) 0.1325(4) 0.4661(3) 0.0625(11) Uani 1 1 d .
O7 O 0.3782(5) 0.2885(3) 0.3837(2) 0.0496(9) Uani 1 1 d .
O8 O 0.3076(7) 0.3707(4) 0.5482(3) 0.0698(12) Uani 1 1 d .
S1 S 0.37140(16) 0.26096(11) 0.48062(8) 0.0354(3) Uani 1 1 d .
H2B H 0.731(7) 0.578(5) 0.639(4) 0.042(13) Uiso 1 1 d .
H2C H 0.914(9) 0.534(6) 0.645(4) 0.054(18) Uiso 1 1 d .
H2D H 0.754(10) 0.434(7) 0.616(5) 0.07(2) Uiso 1 1 d .
H2A H 0.328(14) 0.181(10) 0.239(8) 0.13(4) Uiso 1 1 d .

loop_
_atom_site_aniso_label
_atom_site_aniso_U_11
_atom_site_aniso_U_22
_atom_site_aniso_U_33
_atom_site_aniso_U_23
_atom_site_aniso_U_13
_atom_site_aniso_U_12
C1 0.042(2) 0.035(2) 0.032(2) 0.0134(18) -0.0046(18) 0.0074(19)
C2 0.036(2) 0.062(3) 0.034(2) 0.016(2) -0.0062(19) -0.008(2)
C3 0.040(3) 0.065(3) 0.032(2) 0.016(2) 0.002(2) -0.007(2)
C4 0.040(2) 0.042(3) 0.032(2) 0.0090(19) -0.0069(19) -0.003(2)
C5 0.045(3) 0.054(3) 0.041(3) 0.020(2) -0.008(2) -0.015(2)
C6 0.048(3) 0.056(3) 0.038(2) 0.021(2) 0.004(2) -0.008(2)
C7 0.043(3) 0.053(3) 0.034(2) 0.010(2) -0.007(2) -0.009(2)
C8 0.036(2) 0.065(3) 0.032(2) 0.009(2) -0.0053(19) 0.000(2)
C9 0.046(3) 0.056(3) 0.034(2) 0.013(2) -0.001(2) 0.010(2)
C10 0.059(3) 0.054(3) 0.041(3) 0.018(2) -0.006(2) -0.017(3)
C11 0.041(2) 0.041(2) 0.032(2) 0.0101(19) -0.0050(18) 0.009(2)
C12 0.040(3) 0.050(3) 0.036(2) 0.006(2) -0.006(2) -0.006(2)
C13 0.040(3) 0.051(3) 0.044(3) 0.011(2) -0.002(2) -0.005(2)
C14 0.036(2) 0.047(3) 0.039(2) 0.009(2) -0.0047(19) 0.004(2)
C15 0.064(3) 0.053(3) 0.038(3) 0.010(2) -0.015(2) -0.016(3)
C16 0.039(3) 0.059(3) 0.041(3) 0.012(2) -0.004(2) 0.009(2)
C17 0.056(3) 0.061(3) 0.038(3) 0.012(2) -0.003(2) 0.010(3)
C18 0.047(3) 0.060(3) 0.042(3) 0.010(2) -0.003(2) 0.014(3)
N1 0.048(2) 0.044(2) 0.0308(19) 0.0120(16) -0.0041(16) 0.0043(18)
N2 0.047(3) 0.044(3) 0.036(2) 0.0106(19) -0.0056(19) 0.005(2)
O1 0.073(3) 0.055(2) 0.061(3) -0.003(2) 0.005(2) -0.006(2)
O2 0.055(2) 0.071(3) 0.0341(19) 0.0079(19) 0.0025(17) 0.009(2)
O1W 0.061(3) 0.090(4) 0.156(5) 0.070(4) 0.030(3) 0.019(3)
O3 0.076(3) 0.109(4) 0.037(2) 0.002(2) -0.017(2) -0.016(3)
O4 0.066(3) 0.108(4) 0.0348(19) 0.006(2) 0.0009(19) -0.008(3)
O5 0.0461(19) 0.053(2) 0.050(2) 0.0147(16) -0.0078(16) 0.0065(16)
O6 0.052(2) 0.059(2) 0.069(2) 0.037(2) -0.0176(19) -0.0115(18)
O7 0.069(2) 0.0426(18) 0.0325(17) 0.0104(14) -0.0006(15) 0.0091(17)
O8 0.090(3) 0.076(3) 0.053(2) 0.020(2) 0.020(2) 0.038(2)
S1 0.0379(6) 0.0374(6) 0.0273(5) 0.0102(4) -0.0030(4) 0.0046(4)

loop_
_atom_type_symbol
_atom_type_description
_atom_type_scat_dispersion_real
_atom_type_scat_dispersion_imag
_atom_type_scat_source
C C 0.0033 0.0016 'International Tables Vol C Tables 4.2.6.8 and 6.1.1.4'
H H 0.0000 0.0000 'International Tables Vol C Tables 4.2.6.8 and 6.1.1.4'
N N 0.0061 0.0033 'International Tables Vol C Tables 4.2.6.8 and 6.1.1.4'
O O 0.0106 0.0060 'International Tables Vol C Tables 4.2.6.8 and 6.1.1.4'
S S 0.1246 0.1234 'International Tables Vol C Tables 4.2.6.8 and 6.1.1.4'

loop_
_geom_angle_atom_site_label_1
_geom_angle_atom_site_label_2
_geom_angle_atom_site_label_3
_geom_angle
_geom_angle_site_symmetry_1
_geom_angle_site_symmetry_3
C2 C1 C6 121.5(4) . .
C2 C1 N1 119.7(4) . .
C6 C1 N1 118.8(4) . .
C1 C2 C3 119.4(4) . .
C4 C3 C2 119.9(4) . .
C5 C4 C3 118.3(4) . .
C5 C4 C7 118.5(4) . .
C3 C4 C7 122.5(4) . .
C4 C5 C6 121.8(4) . .
C1 C6 C5 118.8(4) . .
C4 C7 C8 119.9(4) . 2_655
C4 C7 C8 114.2(4) . .
C8 C7 C8 89.5(4) 2_655 .
C9 C8 C7 115.7(4) . 2_655
C9 C8 C7 113.0(4) . .
C7 C8 C7 90.5(4) 2_655 .
O1 C9 O2 125.2(5) . .
O1 C9 C8 123.8(5) . .
O2 C9 C8 110.7(4) . .
C11 C10 C15 119.2(5) . .
C12 C11 C10 120.6(4) . .
C12 C11 N2 120.3(4) . .
C10 C11 N2 119.1(5) . .
C11 C12 C13 119.3(4) . .
C14 C13 C12 121.4(5) . .
C15 C14 C13 117.7(5) . .
C15 C14 C16 123.4(4) . .
C13 C14 C16 118.9(5) . .
C14 C15 C10 121.8(5) . .
C17 C16 C14 127.3(5) . .
C16 C17 C18 124.1(6) . .
O3 C18 O4 122.6(5) . .
O3 C18 C17 124.6(6) . .
O4 C18 C17 112.8(5) . .
O6 S1 O8 110.5(3) . .
O6 S1 O5 109.9(2) . .
O8 S1 O5 108.4(2) . .
O6 S1 O7 110.0(2) . .
O8 S1 O7 107.1(2) . .
O5 S1 O7 111.0(2) . .

loop_
_geom_bond_atom_site_label_1
_geom_bond_atom_site_label_2
_geom_bond_distance
_geom_bond_site_symmetry_2
C1 C2 1.350(7) .
C1 C6 1.369(6) .
C1 N1 1.469(5) .
C2 C3 1.397(6) .
C3 C4 1.390(6) .
C4 C5 1.369(7) .
C4 C7 1.514(6) .
C5 C6 1.370(6) .
C7 C8 1.537(7) 2_655
C7 C8 1.613(8) .
C8 C9 1.531(7) .
C8 C7 1.537(7) 2_655
C9 O1 1.194(6) .
C9 O2 1.319(6) .
C10 C11 1.381(7) .
C10 C15 1.378(7) .
C11 C12 1.363(7) .
C11 N2 1.462(6) .
C12 C13 1.385(7) .
C13 C14 1.386(7) .
C14 C15 1.375(7) .
C14 C16 1.462(7) .
C16 C17 1.326(7) .
C17 C18 1.468(7) .
C18 O3 1.192(6) .
C18 O4 1.313(7) .
O5 S1 1.460(3) .
O6 S1 1.454(4) .
O7 S1 1.465(3) .
O8 S1 1.462(4) .
